data_4517299
loop_
_publ_author_name
'Gao, Weichen'
'Su, Yan'
'Wang, Zhonghao'
'Zhang, Yongfeng'
'Zhang, Dan'
'Jia, Peng'
'Yang, Chaolong'
'Li, Youbing'
'Ganguly, Rakesh'
'Zhao, Yanli'

_publ_section_title
;
 Effect of Carbazolyl Groups on Photophysical Properties of Cyanuric
 Chloride.
;
_journal_issue 50
_journal_name_full 'ACS applied materials &amp; interfaces'
_journal_page_first 47162
_journal_page_last 47169
_journal_paper_doi 10.1021/acsami.9b17554
_journal_volume 11
_journal_year 2019
_chemical_formula_sum 'C15 H8 Cl2 N4'
_chemical_formula_weight 315.15
_space_group_crystal_system monoclinic
_space_group_IT_number 15
_space_group_name_Hall '-C 2yc'
_space_group_name_H-M_alt 'C 1 2/c 1'
_atom_sites_solution_hydrogens geom
_cell_angle_alpha 90
_cell_angle_beta 99.0330(6)
_cell_angle_gamma 90
_cell_formula_units_Z 8
_cell_length_a 20.2634(2)
_cell_length_b 8.05923(10)
_cell_length_c 15.99977(18)
_cell_measurement_reflns_used 3971
_cell_measurement_temperature 103.(2)
_cell_measurement_theta_max 66.7698
_cell_measurement_theta_min 4.4188
_cell_volume 2580.48(5)
_computing_cell_refinement 'SAINT V8.37A (Bruker AXS Inc., 2015)'
_computing_data_collection 'APEX3 (Bruker AXS Inc., 2016)'
_computing_data_reduction 'SAINT V8.37A (Bruker AXS Inc., 2015)'
_computing_molecular_graphics 'XP (Bruker AXS Inc., 2016)'
_computing_publication_material 'APEX3 (Bruker AXS Inc., 2016)'
_computing_structure_refinement 'SHELXL-2014/7 (Sheldrick, 2014)'
_computing_structure_solution 'XT, VERSION 2014/5'
_diffrn_ambient_temperature 103.(2)
_diffrn_detector_area_resol_mean 8.3333
_diffrn_measured_fraction_theta_full 0.975
_diffrn_measured_fraction_theta_max 0.975
_diffrn_measurement_device_type 'CCD area detector'
_diffrn_measurement_method 'phi and omega scans'
_diffrn_radiation_monochromator 'Multilayer Mirror'
_diffrn_radiation_type CuK\a
_diffrn_radiation_wavelength 1.54178
_diffrn_reflns_av_R_equivalents 0.0382
_diffrn_reflns_av_unetI/netI 0.0386
_diffrn_reflns_limit_h_max 24
_diffrn_reflns_limit_h_min -22
_diffrn_reflns_limit_k_max 9
_diffrn_reflns_limit_k_min -8
_diffrn_reflns_limit_l_max 18
_diffrn_reflns_limit_l_min -18
_diffrn_reflns_number 7231
_diffrn_reflns_theta_full 67.27
_diffrn_reflns_theta_max 67.27
_diffrn_reflns_theta_min 4.42
_diffrn_source 'Incoatec Microfocus Source'
_diffrn_source_type 'Bruker Kappa Duo APEX2'
_exptl_absorpt_coefficient_mu 4.503
_exptl_absorpt_correction_T_max 0.50
_exptl_absorpt_correction_T_min 0.23
_exptl_absorpt_correction_type multi-scan
_exptl_absorpt_process_details
;
SADABS-2016/2 - Bruker AXS area detector scaling and absorption correction
;
_exptl_crystal_colour colourless
_exptl_crystal_density_diffrn 1.622
_exptl_crystal_density_method 'not measured'
_exptl_crystal_description needle
_exptl_crystal_F_000 1280
_exptl_crystal_size_max 0.360
_exptl_crystal_size_mid 0.200
_exptl_crystal_size_min 0.180
_refine_diff_density_max 0.425
_refine_diff_density_min -0.320
_refine_ls_extinction_method none
_refine_ls_goodness_of_fit_ref 1.063
_refine_ls_hydrogen_treatment constr
_refine_ls_matrix_type full
_refine_ls_number_parameters 190
_refine_ls_number_reflns 2253
_refine_ls_number_restraints 0
_refine_ls_restrained_S_all 1.063
_refine_ls_R_factor_all 0.0379
_refine_ls_R_factor_gt 0.0362
_refine_ls_shift/su_max 0.001
_refine_ls_shift/su_mean 0.000
_refine_ls_structure_factor_coef Fsqd
_refine_ls_weighting_details 'w=1/[\s^2^(Fo^2^)+(0.0599P)^2^+2.1047P] where P=(Fo^2^+2Fc^2^)/3'
_refine_ls_weighting_scheme calc
_refine_ls_wR_factor_gt 0.0966
_refine_ls_wR_factor_ref 0.0980
_reflns_number_gt 2110
_reflns_number_total 2253
_reflns_threshold_expression 'I > 2\s(I)'
_cod_data_source_file am9b17554_si_003.cif
_cod_data_source_block zhao60s
_cod_depositor_comments
;
The following automatic conversions were performed:

data item '_exptl_absorpt_correction_type' value 'Multi-Scan' was
changed to 'multi-scan' in accordance with the
/home/data/users/saulius/crontab/automatic-downloads/current/ACS/lib/dictionaries/cif_core.dic
dictionary named 'cif_core.dic' version 2.4.2 last updated on
2011-04-26.

Automatic conversion script
Id: cif_fix_values 7556 2019-12-06 15:28:31Z antanas 
;
_cod_database_code 4517299

loop_
_space_group_symop_operation_xyz
'x, y, z'
'-x, y, -z+1/2'
'x+1/2, y+1/2, z'
'-x+1/2, y+1/2, -z+1/2'
'-x, -y, -z'
'x, -y, z-1/2'
'-x+1/2, -y+1/2, -z'
'x+1/2, -y+1/2, z-1/2'

loop_
_atom_site_type_symbol
_atom_site_label
_atom_site_fract_x
_atom_site_fract_y
_atom_site_fract_z
_atom_site_U_iso_or_equiv
_atom_site_adp_type
_atom_site_calc_flag
_atom_site_refinement_flags_adp
_atom_site_refinement_flags_posn
_atom_site_occupancy
C C1 0.17176(9) 0.5130(2) 0.45954(12) 0.0143(4) Uani d . . 1
C C2 0.16208(9) 0.4287(2) 0.38263(12) 0.0179(4) Uani d . . 1
H H2 0.1977 0.3723 0.3627 0.021 Uiso calc U R 1
C C3 0.09790(10) 0.4307(3) 0.33619(12) 0.0207(4) Uani d . . 1
H H3 0.0899 0.375 0.2832 0.025 Uiso calc U R 1
C C4 0.04489(10) 0.5120(3) 0.36495(14) 0.0218(5) Uani d . . 1
H H4 0.0016 0.5091 0.3321 0.026 Uiso calc U R 1
C C5 0.05510(9) 0.5967(3) 0.44095(12) 0.0195(4) Uani d . . 1
H H5 0.0193 0.6532 0.4606 0.023 Uiso calc U R 1
C C6 0.11904(9) 0.5973(2) 0.48817(11) 0.0159(4) Uani d . . 1
C C7 0.14495(9) 0.6776(2) 0.56707(12) 0.0153(4) Uani d . . 1
C C8 0.11387(10) 0.7782(2) 0.61995(13) 0.0180(4) Uani d . . 1
H H8 0.0674 0.8014 0.607 0.022 Uiso calc U R 1
C C9 0.15188(9) 0.8441(2) 0.69178(12) 0.0191(4) Uani d . . 1
H H9 0.1316 0.9143 0.7281 0.023 Uiso calc U R 1
C C10 0.21970(10) 0.8076(2) 0.71098(12) 0.0188(4) Uani d . . 1
H H10 0.2449 0.8534 0.7607 0.023 Uiso calc U R 1
C C11 0.25183(9) 0.7058(2) 0.65939(12) 0.0171(4) Uani d . . 1
H H11 0.2981 0.6815 0.6732 0.021 Uiso calc U R 1
C C12 0.21341(9) 0.6413(2) 0.58685(11) 0.0146(4) Uani d . . 1
C C13 0.29281(9) 0.4750(2) 0.51659(12) 0.0143(4) Uani d . . 1
C C14 0.40100(9) 0.4564(2) 0.56945(12) 0.0164(4) Uani d . . 1
C C15 0.36340(9) 0.3370(2) 0.44829(12) 0.0156(4) Uani d . . 1
Cl Cl1 0.46587(2) 0.50334(6) 0.64939(3) 0.02199(17) Uani d . . 1
Cl Cl2 0.37792(2) 0.22414(6) 0.36129(3) 0.01905(16) Uani d . . 1
N N1 0.23071(7) 0.53698(19) 0.52080(10) 0.0142(3) Uani d . . 1
N N2 0.34214(8) 0.5130(2) 0.58017(10) 0.0173(4) Uani d . . 1
N N3 0.41733(7) 0.3691(2) 0.50501(10) 0.0173(4) Uani d . . 1
N N4 0.30099(7) 0.38161(19) 0.44901(10) 0.0154(3) Uani d . . 1

loop_
_atom_site_aniso_label
_atom_site_aniso_U_11
_atom_site_aniso_U_22
_atom_site_aniso_U_33
_atom_site_aniso_U_12
_atom_site_aniso_U_13
_atom_site_aniso_U_23
C1 0.0110(9) 0.0129(9) 0.0183(9) -0.0001(7) -0.0002(7) 0.0040(7)
C2 0.0164(9) 0.0174(10) 0.0199(9) 0.0024(7) 0.0030(7) 0.0012(8)
C3 0.0183(9) 0.0222(11) 0.0202(9) 0.0022(8) -0.0012(7) -0.0013(8)
C4 0.0154(10) 0.0236(11) 0.0245(10) 0.0020(7) -0.0031(8) 0.0000(8)
C5 0.0128(9) 0.0213(11) 0.0247(10) 0.0037(7) 0.0037(7) 0.0012(8)
C6 0.0135(9) 0.0140(10) 0.0204(9) 0.0009(7) 0.0033(7) 0.0032(7)
C7 0.0137(9) 0.0131(9) 0.0193(9) 0.0013(7) 0.0031(7) 0.0044(7)
C8 0.0156(9) 0.0154(10) 0.0241(10) 0.0026(7) 0.0058(7) 0.0029(8)
C9 0.0235(10) 0.0156(10) 0.0198(9) 0.0038(8) 0.0085(7) 0.0016(8)
C10 0.0218(10) 0.0163(10) 0.0185(9) 0.0003(8) 0.0038(7) 0.0017(8)
C11 0.0155(9) 0.0150(10) 0.0203(10) -0.0001(7) 0.0012(7) 0.0018(7)
C12 0.0151(9) 0.0117(9) 0.0173(9) 0.0006(7) 0.0039(7) 0.0030(7)
C13 0.0128(9) 0.0125(9) 0.0175(9) 0.0008(7) 0.0021(7) 0.0043(7)
C14 0.0121(9) 0.0169(10) 0.0195(9) 0.0015(7) -0.0002(7) 0.0035(7)
C15 0.0148(9) 0.0142(10) 0.0180(9) 0.0012(7) 0.0033(7) 0.0024(7)
Cl1 0.0122(3) 0.0299(3) 0.0224(3) 0.00304(17) -0.00207(19) -0.00365(18)
Cl2 0.0153(3) 0.0215(3) 0.0204(3) 0.00447(16) 0.00277(17) -0.00241(17)
N1 0.0098(7) 0.0146(8) 0.0183(8) 0.0021(6) 0.0023(6) 0.0000(6)
N2 0.0131(8) 0.0183(9) 0.0200(8) 0.0012(6) 0.0009(6) 0.0018(6)
N3 0.0132(7) 0.0185(9) 0.0199(8) 0.0030(6) 0.0021(6) 0.0022(7)
N4 0.0122(7) 0.0143(8) 0.0201(8) 0.0021(6) 0.0033(6) 0.0018(6)

loop_
_atom_type_symbol
_atom_type_description
_atom_type_scat_dispersion_real
_atom_type_scat_dispersion_imag
_atom_type_scat_source
C C 0.0181 0.0091 'International Tables Vol C Tables 4.2.6.8 and 6.1.1.4'
H H 0.0000 0.0000 'International Tables Vol C Tables 4.2.6.8 and 6.1.1.4'
Cl Cl 0.3639 0.7018 'International Tables Vol C Tables 4.2.6.8 and 6.1.1.4'
N N 0.0311 0.0180 'International Tables Vol C Tables 4.2.6.8 and 6.1.1.4'

loop_
_geom_angle_atom_site_label_1
_geom_angle_atom_site_label_2
_geom_angle_atom_site_label_3
_geom_angle
C2 C1 C6 121.09(17)
C2 C1 N1 131.02(17)
C6 C1 N1 107.88(16)
C1 C2 C3 117.12(18)
C1 C2 H2 121.4
C3 C2 H2 121.4
C2 C3 C4 122.12(19)
C2 C3 H3 118.9
C4 C3 H3 118.9
C5 C4 C3 120.35(19)
C5 C4 H4 119.8
C3 C4 H4 119.8
C4 C5 C6 118.49(18)
C4 C5 H5 120.8
C6 C5 H5 120.8
C5 C6 C1 120.81(17)
C5 C6 C7 130.98(17)
C1 C6 C7 108.18(16)
C8 C7 C12 120.64(18)
C8 C7 C6 131.01(18)
C12 C7 C6 108.34(16)
C9 C8 C7 118.81(18)
C9 C8 H8 120.6
C7 C8 H8 120.6
C8 C9 C10 120.24(18)
C8 C9 H9 119.9
C10 C9 H9 119.9
C9 C10 C11 122.00(18)
C9 C10 H10 119.0
C11 C10 H10 119.0
C12 C11 C10 117.45(17)
C12 C11 H11 121.3
C10 C11 H11 121.3
C11 C12 C7 120.86(17)
C11 C12 N1 131.52(17)
C7 C12 N1 107.62(16)
N2 C13 N4 124.27(17)
N2 C13 N1 117.44(17)
N4 C13 N1 118.28(16)
N2 C14 N3 128.72(17)
N2 C14 Cl1 115.39(15)
N3 C14 Cl1 115.89(13)
N4 C15 N3 128.86(17)
N4 C15 Cl2 115.89(14)
N3 C15 Cl2 115.24(13)
C13 N1 C1 126.31(16)
C13 N1 C12 125.71(15)
C1 N1 C12 107.97(14)
C14 N2 C13 113.88(17)
C15 N3 C14 110.69(15)
C15 N4 C13 113.49(15)

loop_
_geom_bond_atom_site_label_1
_geom_bond_atom_site_label_2
_geom_bond_distance
C1 C2 1.392(3)
C1 C6 1.402(3)
C1 N1 1.434(2)
C2 C3 1.393(3)
C2 H2 0.95
C3 C4 1.397(3)
C3 H3 0.95
C4 C5 1.381(3)
C4 H4 0.95
C5 C6 1.394(3)
C5 H5 0.95
C6 C7 1.442(3)
C7 C8 1.392(3)
C7 C12 1.405(3)
C8 C9 1.385(3)
C8 H8 0.95
C9 C10 1.392(3)
C9 H9 0.95
C10 C11 1.395(3)
C10 H10 0.95
C11 C12 1.393(3)
C11 H11 0.95
C12 N1 1.436(2)
C13 N2 1.345(3)
C13 N4 1.349(2)
C13 N1 1.365(2)
C14 N2 1.313(3)
C14 N3 1.332(3)
C14 Cl1 1.7259(18)
C15 N4 1.317(2)
C15 N3 1.332(2)
C15 Cl2 1.7261(19)
